data_7110303
loop_
_publ_author_name
'Sarsfield, Mark J.'
'Sutton, Andrew D.'
'May, Iain'
'John, Gordon H.'
'Sharrad, Clint'
'Helliwell, Madeleine'

_publ_section_title
;
 Coordination of pertechnetate [TcO4]? to actinides
;
_journal_issue 20
_journal_name_full 'Chemical Communications'
_journal_page_first 2320
_journal_page_last 2321
_journal_paper_doi 10.1039/b404424j
_journal_year 2004
_chemical_formula_sum 'C48 H108 O20 P4 Tc4 Th'
_chemical_formula_weight 1753.26
_chemical_name_systematic
;
?
;
_space_group_IT_number 29
_symmetry_cell_setting orthorhombic
_symmetry_space_group_name_Hall 'P 2c -2b'
_symmetry_space_group_name_H-M 'P b c 21'
_atom_sites_solution_hydrogens geom
_atom_sites_solution_primary direct
_atom_sites_solution_secondary difmap
_audit_creation_method SHELXL-97
_cell_angle_alpha 90.00
_cell_angle_beta 90.00
_cell_angle_gamma 90.00
_cell_formula_units_Z 4
_cell_length_a 21.386(4)
_cell_length_b 21.732(4)
_cell_length_c 14.820(2)
_cell_measurement_reflns_used 5577
_cell_measurement_temperature 100(2)
_cell_measurement_theta_max 26.42
_cell_measurement_theta_min 2.32
_cell_volume 6888(2)
_computing_cell_refinement 'Bruker SMART'
_computing_data_collection 'Bruker SMART'
_computing_data_reduction 'Bruker SAINT'
_computing_molecular_graphics 'Bruker SHELXTL'
_computing_publication_material 'Bruker SHELXTL'
_computing_structure_refinement 'SHELXL-97 (Sheldrick, 1997)'
_computing_structure_solution 'SHELXS-97 (Sheldrick, 1990)'
_diffrn_ambient_temperature 100(2)
_diffrn_measured_fraction_theta_full 0.979
_diffrn_measured_fraction_theta_max 0.979
_diffrn_measurement_device_type 'CCD area detector'
_diffrn_measurement_method 'phi and omega scans'
_diffrn_radiation_monochromator graphite
_diffrn_radiation_source 'fine-focus sealed tube'
_diffrn_radiation_type MoK\a
_diffrn_radiation_wavelength 0.71073
_diffrn_reflns_av_R_equivalents 0.0730
_diffrn_reflns_av_sigmaI/netI 0.1003
_diffrn_reflns_limit_h_max 26
_diffrn_reflns_limit_h_min -25
_diffrn_reflns_limit_k_max 27
_diffrn_reflns_limit_k_min -25
_diffrn_reflns_limit_l_max 18
_diffrn_reflns_limit_l_min -18
_diffrn_reflns_number 35481
_diffrn_reflns_theta_full 26.56
_diffrn_reflns_theta_max 26.56
_diffrn_reflns_theta_min 1.34
_exptl_absorpt_coefficient_mu 3.089
_exptl_absorpt_correction_T_max 0.7476
_exptl_absorpt_correction_T_min 0.7476
_exptl_absorpt_correction_type multi-scan
_exptl_absorpt_process_details SADABS
_exptl_crystal_colour colourless
_exptl_crystal_density_diffrn 1.691
_exptl_crystal_density_method 'not measured'
_exptl_crystal_description block
_exptl_crystal_F_000 3512
_exptl_crystal_size_max 0.10
_exptl_crystal_size_mid 0.10
_exptl_crystal_size_min 0.10
_refine_diff_density_max 4.887
_refine_diff_density_min -3.482
_refine_diff_density_rms 0.286
_refine_ls_abs_structure_details 'Flack H D (1983), Acta Cryst. A39, 876-881'
_refine_ls_abs_structure_Flack 0.020(8)
_refine_ls_extinction_method none
_refine_ls_goodness_of_fit_ref 1.098
_refine_ls_hydrogen_treatment mixed
_refine_ls_matrix_type fullcycle
_refine_ls_number_parameters 707
_refine_ls_number_reflns 13901
_refine_ls_number_restraints 544
_refine_ls_restrained_S_all 1.082
_refine_ls_R_factor_all 0.0741
_refine_ls_R_factor_gt 0.0627
_refine_ls_shift/su_max 0.002
_refine_ls_shift/su_mean 0.000
_refine_ls_structure_factor_coef Fsqd
_refine_ls_weighting_details 'calc w=1/[\s^2^(Fo^2^)+(0.0606P)^2^+22.3563P] where P=(Fo^2^+2Fc^2^)/3'
_refine_ls_weighting_scheme calc
_refine_ls_wR_factor_gt 0.1507
_refine_ls_wR_factor_ref 0.1618
_reflns_number_gt 12000
_reflns_number_total 13901
_reflns_threshold_expression >2sigma(I)
_cod_data_source_file b404424jsup1.cif
_cod_data_source_block s1879-29ba
_cod_depositor_comments
;
The following automatic conversions were performed:

'_symmetry_cell_setting' value 'Orthorhombic' changed to
'orthorhombic' according to
/home/saulius/struct/CIF-dictionaries/cif_core.dic dictionary named
'cif_core.dic' version 2.4.2 from 2011-04-26.

Automatic conversion script
Id: cif_fix_values 1891 2012-01-12 08:04:46Z andrius 
;
_cod_original_sg_symbol_H-M Pbc2(1)
_cod_database_code 7110303

loop_
_symmetry_equiv_pos_as_xyz
'x, y, z'
'-x, -y, z+1/2'
'-x, y+1/2, z'
'x, -y+1/2, z+1/2'

loop_
_atom_site_label
_atom_site_type_symbol
_atom_site_fract_x
_atom_site_fract_y
_atom_site_fract_z
_atom_site_U_iso_or_equiv
_atom_site_adp_type
_atom_site_occupancy
_atom_site_symmetry_multiplicity
_atom_site_calc_flag
_atom_site_refinement_flags
Th1 Th 0.251706(17) 0.005698(17) 0.15905(5) 0.01568(10) Uani 1 1 d U
Tc1 Tc 0.39783(5) -0.00506(5) -0.01417(8) 0.0229(2) Uani 1 1 d U
Tc2 Tc 0.26246(5) 0.16645(5) 0.29379(7) 0.0210(2) Uani 1 1 d U
Tc3 Tc 0.25072(5) -0.13664(5) 0.34311(8) 0.0250(2) Uani 1 1 d U
Tc1A Tc 0.09097(5) -0.01163(5) 0.01687(7) 0.0215(2) Uani 1 1 d U
P1 P 0.41131(16) 0.00321(15) 0.2737(2) 0.0239(7) Uani 1 1 d U
P2 P 0.22620(16) 0.13474(14) -0.0086(2) 0.0215(6) Uani 1 1 d DU
P3 P 0.25975(17) -0.15146(17) 0.0481(3) 0.0318(8) Uani 1 1 d DU
P1A P 0.11870(14) 0.03808(14) 0.32415(18) 0.0209(6) Uani 1 1 d DU
O1 O 0.3276(4) 0.0198(4) 0.0357(6) 0.0321(17) Uani 1 1 d U
O2 O 0.4587(5) 0.0374(5) 0.0243(8) 0.045(2) Uani 1 1 d U
O3 O 0.3919(5) 0.0061(5) -0.1275(6) 0.045(3) Uani 1 1 d U
O4 O 0.4111(5) -0.0805(5) 0.0071(6) 0.041(2) Uani 1 1 d U
O5 O 0.3524(4) -0.0110(4) 0.2214(6) 0.0299(16) Uani 1 1 d U
O6 O 0.2848(4) 0.1000(4) 0.2355(5) 0.0268(15) Uani 1 1 d U
O7 O 0.2384(5) 0.1484(5) 0.4015(6) 0.043(3) Uani 1 1 d U
O8 O 0.3258(4) 0.2142(4) 0.2984(6) 0.038(2) Uani 1 1 d U
O9 O 0.2201(4) 0.0878(4) 0.0669(5) 0.0244(14) Uani 1 1 d U
O10 O 0.2384(4) -0.0693(5) 0.2800(6) 0.0343(18) Uani 1 1 d U
O11 O 0.3263(5) -0.1594(5) 0.3342(7) 0.044(2) Uani 1 1 d U
O12 O 0.2350(5) -0.1217(5) 0.4538(6) 0.038(2) Uani 1 1 d U
O13 O 0.2694(5) -0.0893(4) 0.0898(7) 0.0338(17) Uani 1 1 d U
O1A O 0.1546(4) -0.0283(4) 0.0871(6) 0.0288(16) Uani 1 1 d U
O2A O 0.0465(5) 0.0446(5) 0.0643(6) 0.039(2) Uani 1 1 d U
O3A O 0.1160(5) 0.0111(5) -0.0859(7) 0.041(2) Uani 1 1 d U
O4A O 0.0481(5) -0.0757(5) 0.0053(6) 0.044(2) Uani 1 1 d U
O5A O 0.1689(4) 0.0405(4) 0.2520(5) 0.0255(15) Uani 1 1 d U
O8A O 0.2036(5) 0.2018(5) 0.2390(6) 0.036(2) Uani 1 1 d U
O11A O 0.2027(5) -0.1925(5) 0.3074(7) 0.044(2) Uani 1 1 d U
C1 C 0.3994(6) -0.0098(6) 0.3905(8) 0.028(2) Uani 1 1 d DU
H1A H 0.3898 -0.0539 0.3996 0.034 Uiso 1 1 calc R
H1B H 0.4389 -0.0008 0.4227 0.034 Uiso 1 1 calc R
C2 C 0.3468(6) 0.0286(6) 0.4338(7) 0.030(3) Uani 1 1 d DU
H2A H 0.3602 0.0721 0.4375 0.036 Uiso 1 1 calc R
H2B H 0.3092 0.0267 0.3949 0.036 Uiso 1 1 calc R
C3 C 0.3299(6) 0.0055(7) 0.5288(8) 0.038(3) Uani 1 1 d DU
H3A H 0.2923 0.0276 0.5505 0.046 Uiso 1 1 calc R
H3B H 0.3197 -0.0389 0.5258 0.046 Uiso 1 1 calc R
C4 C 0.3837(7) 0.0153(8) 0.5963(9) 0.051(4) Uani 1 1 d DU
H4A H 0.4217 -0.0042 0.5731 0.076 Uiso 1 1 calc R
H4B H 0.3725 -0.0031 0.6544 0.076 Uiso 1 1 calc R
H4C H 0.3910 0.0595 0.6042 0.076 Uiso 1 1 calc R
C5 C 0.4338(6) 0.0820(6) 0.2561(8) 0.027(2) Uani 1 1 d DU
H5A H 0.4424 0.0877 0.1909 0.032 Uiso 1 1 calc R
H5B H 0.3977 0.1085 0.2716 0.032 Uiso 1 1 calc R
C6 C 0.4910(5) 0.1051(5) 0.3092(8) 0.030(2) Uani 1 1 d DU
H6A H 0.4837 0.0996 0.3746 0.036 Uiso 1 1 calc R
H6B H 0.5283 0.0806 0.2922 0.036 Uiso 1 1 calc R
C7 C 0.5032(5) 0.1731(5) 0.2893(9) 0.029(2) Uani 1 1 d DU
H7A H 0.5103 0.1787 0.2238 0.034 Uiso 1 1 calc R
H7B H 0.4661 0.1976 0.3066 0.034 Uiso 1 1 calc R
C8 C 0.5600(6) 0.1955(7) 0.3415(9) 0.042(4) Uani 1 1 d DU
H8A H 0.5504 0.1961 0.4061 0.063 Uiso 1 1 calc R
H8B H 0.5709 0.2371 0.3215 0.063 Uiso 1 1 calc R
H8C H 0.5953 0.1678 0.3303 0.063 Uiso 1 1 calc R
C9 C 0.4751(6) -0.0462(5) 0.2392(8) 0.028(2) Uani 1 1 d DU
H9A H 0.4897 -0.0333 0.1787 0.033 Uiso 1 1 calc R
H9B H 0.5104 -0.0409 0.2818 0.033 Uiso 1 1 calc R
C10 C 0.4572(6) -0.1139(5) 0.2360(9) 0.034(2) Uani 1 1 d DU
H10A H 0.4411 -0.1266 0.2958 0.041 Uiso 1 1 calc R
H10B H 0.4232 -0.1197 0.1914 0.041 Uiso 1 1 calc R
C11 C 0.5118(6) -0.1547(6) 0.2107(8) 0.036(3) Uani 1 1 d DU
H11A H 0.4962 -0.1970 0.2008 0.043 Uiso 1 1 calc R
H11B H 0.5296 -0.1399 0.1529 0.043 Uiso 1 1 calc R
C12 C 0.5632(7) -0.1566(8) 0.2803(11) 0.052(4) Uani 1 1 d DU
H12A H 0.5449 -0.1536 0.3408 0.078 Uiso 1 1 calc R
H12B H 0.5918 -0.1221 0.2705 0.078 Uiso 1 1 calc R
H12C H 0.5862 -0.1954 0.2748 0.078 Uiso 1 1 calc R
C13 C 0.1515(5) 0.1734(5) -0.0265(9) 0.028(2) Uani 1 1 d DU
H13C H 0.1484 0.1854 -0.0909 0.033 Uiso 1 1 calc R
H13D H 0.1173 0.1438 -0.0141 0.033 Uiso 1 1 calc R
C14 C 0.1414(5) 0.2305(6) 0.0314(8) 0.031(3) Uani 1 1 d DU
H14C H 0.1744 0.2609 0.0172 0.037 Uiso 1 1 calc R
H14D H 0.1458 0.2190 0.0957 0.037 Uiso 1 1 calc R
C15 C 0.0774(5) 0.2605(6) 0.0175(9) 0.031(2) Uani 1 1 d DU
H15A H 0.0719 0.2701 -0.0474 0.037 Uiso 1 1 calc R
H15B H 0.0443 0.2309 0.0349 0.037 Uiso 1 1 calc R
C16 C 0.0696(7) 0.3185(6) 0.0714(9) 0.040(3) Uani 1 1 d DU
H16A H 0.0739 0.3091 0.1358 0.060 Uiso 1 1 calc R
H16B H 0.0281 0.3359 0.0600 0.060 Uiso 1 1 calc R
H16C H 0.1018 0.3483 0.0536 0.060 Uiso 1 1 calc R
C17 C 0.2449(6) 0.0986(6) -0.1134(8) 0.027(2) Uani 1 1 d DU
H17A H 0.2837 0.0744 -0.1054 0.032 Uiso 1 1 calc R
H17B H 0.2110 0.0695 -0.1287 0.032 Uiso 1 1 calc R
C18 C 0.2541(6) 0.1433(6) -0.1936(7) 0.032(3) Uani 1 1 d DU
H18A H 0.2169 0.1701 -0.1990 0.038 Uiso 1 1 calc R
H18B H 0.2907 0.1699 -0.1816 0.038 Uiso 1 1 calc R
C19 C 0.2640(9) 0.1091(7) -0.2822(8) 0.044(4) Uani 1 1 d DU
H19A H 0.2279 0.0817 -0.2940 0.052 Uiso 1 1 calc R
H19B H 0.3021 0.0832 -0.2779 0.052 Uiso 1 1 calc R
C20 C 0.2712(12) 0.1553(7) -0.3601(8) 0.065(5) Uani 1 1 d DU
H20A H 0.2354 0.1834 -0.3604 0.097 Uiso 1 1 calc R
H20B H 0.2729 0.1330 -0.4175 0.097 Uiso 1 1 calc R
H20C H 0.3099 0.1788 -0.3520 0.097 Uiso 1 1 calc R
C21 C 0.1835(6) -0.1813(5) 0.0760(8) 0.029(2) Uani 1 1 d DU
H21A H 0.1803 -0.1834 0.1426 0.035 Uiso 1 1 calc R
H21B H 0.1519 -0.1513 0.0550 0.035 Uiso 1 1 calc R
C22 C 0.1664(5) -0.2441(6) 0.0380(9) 0.033(3) Uani 1 1 d DU
H22A H 0.1992 -0.2742 0.0546 0.040 Uiso 1 1 calc R
H22B H 0.1647 -0.2417 -0.0286 0.040 Uiso 1 1 calc R
C23 C 0.1035(6) -0.2660(6) 0.0740(10) 0.037(3) Uani 1 1 d DU
H23A H 0.0705 -0.2364 0.0560 0.044 Uiso 1 1 calc R
H23B H 0.1049 -0.2673 0.1407 0.044 Uiso 1 1 calc R
C24 C 0.0872(7) -0.3299(6) 0.0376(12) 0.042(4) Uani 1 1 d DU
H24A H 0.1043 -0.3345 -0.0234 0.064 Uiso 1 1 calc R
H24B H 0.0416 -0.3347 0.0357 0.064 Uiso 1 1 calc R
H24C H 0.1052 -0.3614 0.0771 0.064 Uiso 1 1 calc R
C25 C 0.2695(8) -0.1486(7) -0.0718(8) 0.044(3) Uani 1 1 d DU
H25A H 0.3138 -0.1395 -0.0856 0.053 Uiso 1 1 calc R
H25B H 0.2597 -0.1896 -0.0973 0.053 Uiso 1 1 calc R
C26 C 0.2290(10) -0.1012(9) -0.1174(11) 0.071(4) Uani 1 1 d DU
H26A H 0.2292 -0.0629 -0.0813 0.085 Uiso 1 1 calc R
H26B H 0.1854 -0.1165 -0.1201 0.085 Uiso 1 1 calc R
C27 C 0.2521(7) -0.0870(8) -0.2143(11) 0.061(4) Uani 1 1 d DU
H27A H 0.2299 -0.0503 -0.2375 0.073 Uiso 1 1 calc R
H27B H 0.2973 -0.0774 -0.2126 0.073 Uiso 1 1 calc R
C28 C 0.2411(10) -0.1407(9) -0.2779(12) 0.073(6) Uani 1 1 d DU
H28A H 0.2743 -0.1713 -0.2698 0.109 Uiso 1 1 calc R
H28B H 0.2414 -0.1259 -0.3403 0.109 Uiso 1 1 calc R
H28C H 0.2005 -0.1596 -0.2645 0.109 Uiso 1 1 calc R
C1A C 0.1525(5) 0.0193(6) 0.4308(6) 0.020(2) Uani 1 1 d DU
H1C H 0.1794 -0.0174 0.4226 0.024 Uiso 1 1 calc R
H1D H 0.1801 0.0537 0.4491 0.024 Uiso 1 1 calc R
C2A C 0.1071(5) 0.0063(5) 0.5085(6) 0.023(2) Uani 1 1 d DU
H2C H 0.0829 -0.0315 0.4951 0.027 Uiso 1 1 calc R
H2D H 0.0773 0.0409 0.5142 0.027 Uiso 1 1 calc R
C3A C 0.1424(7) -0.0021(7) 0.5982(7) 0.037(3) Uani 1 1 d DU
H3C H 0.1699 0.0339 0.6085 0.045 Uiso 1 1 calc R
H3D H 0.1691 -0.0392 0.5946 0.045 Uiso 1 1 calc R
C4A C 0.0966(7) -0.0087(8) 0.6783(8) 0.044(4) Uani 1 1 d DU
H4D H 0.0638 0.0226 0.6735 0.066 Uiso 1 1 calc R
H4E H 0.1194 -0.0032 0.7351 0.066 Uiso 1 1 calc R
H4F H 0.0776 -0.0497 0.6771 0.066 Uiso 1 1 calc R
C5A C 0.0802(5) 0.1108(5) 0.3367(7) 0.024(2) Uani 1 1 d DU
H5C H 0.0464 0.1064 0.3820 0.029 Uiso 1 1 calc R
H5D H 0.1106 0.1411 0.3604 0.029 Uiso 1 1 calc R
C6A C 0.0516(5) 0.1362(5) 0.2478(7) 0.025(2) Uani 1 1 d DU
H6C H 0.0855 0.1442 0.2039 0.030 Uiso 1 1 calc R
H6D H 0.0233 0.1049 0.2215 0.030 Uiso 1 1 calc R
C7A C 0.0150(6) 0.1958(6) 0.2645(8) 0.033(3) Uani 1 1 d DU
H7C H 0.0430 0.2255 0.2951 0.040 Uiso 1 1 calc R
H7D H 0.0035 0.2137 0.2053 0.040 Uiso 1 1 calc R
C8A C -0.0443(7) 0.1889(7) 0.3206(10) 0.047(4) Uani 1 1 d DU
H8D H -0.0725 0.2233 0.3081 0.071 Uiso 1 1 calc R
H8E H -0.0334 0.1887 0.3849 0.071 Uiso 1 1 calc R
H8F H -0.0651 0.1501 0.3050 0.071 Uiso 1 1 calc R
C9A C 0.0590(6) -0.0162(5) 0.2960(8) 0.023(2) Uani 1 1 d DU
H9C H 0.0259 -0.0139 0.3425 0.028 Uiso 1 1 calc R
H9D H 0.0401 -0.0039 0.2378 0.028 Uiso 1 1 calc R
C10A C 0.0810(5) -0.0832(5) 0.2884(8) 0.024(2) Uani 1 1 d DU
H10C H 0.1168 -0.0850 0.2462 0.029 Uiso 1 1 calc R
H10D H 0.0960 -0.0970 0.3482 0.029 Uiso 1 1 calc R
C11A C 0.0307(6) -0.1273(6) 0.2558(8) 0.031(3) Uani 1 1 d DU
H11C H 0.0493 -0.1688 0.2495 0.037 Uiso 1 1 calc R
H11D H 0.0166 -0.1140 0.1953 0.037 Uiso 1 1 calc R
C12A C -0.0263(6) -0.1318(6) 0.3178(8) 0.034(3) Uani 1 1 d DU
H12D H -0.0127 -0.1422 0.3791 0.051 Uiso 1 1 calc R
H12E H -0.0546 -0.1638 0.2954 0.051 Uiso 1 1 calc R
H12F H -0.0482 -0.0922 0.3187 0.051 Uiso 1 1 calc R
C13A C 0.2840(5) 0.1923(5) 0.0182(8) 0.025(2) Uani 1 1 d DU
H13A H 0.2833 0.2243 -0.0293 0.030 Uiso 1 1 calc R
H13B H 0.2723 0.2122 0.0759 0.030 Uiso 1 1 calc R
C14A C 0.3510(5) 0.1672(5) 0.0266(9) 0.031(2) Uani 1 1 d DU
H14A H 0.3652 0.1522 -0.0331 0.037 Uiso 1 1 calc R
H14B H 0.3512 0.1318 0.0687 0.037 Uiso 1 1 calc R
C15A C 0.3971(6) 0.2164(5) 0.0610(8) 0.032(3) Uani 1 1 d DU
H15C H 0.3827 0.2307 0.1209 0.039 Uiso 1 1 calc R
H15D H 0.4385 0.1968 0.0694 0.039 Uiso 1 1 calc R
C16A C 0.4052(8) 0.2722(7) 0.0000(7) 0.041(4) Uani 1 1 d DU
H16D H 0.4201 0.2588 -0.0594 0.062 Uiso 1 1 calc R
H16E H 0.4357 0.3004 0.0268 0.062 Uiso 1 1 calc R
H16F H 0.3649 0.2933 -0.0067 0.062 Uiso 1 1 calc R
C21A C 0.3220(7) -0.2010(6) 0.0945(9) 0.037(3) Uani 1 1 d DU
H21C H 0.3599 -0.1754 0.1024 0.045 Uiso 1 1 calc R
H21D H 0.3087 -0.2146 0.1553 0.045 Uiso 1 1 calc R
C22A C 0.3405(6) -0.2578(6) 0.0413(9) 0.037(3) Uani 1 1 d DU
H22C H 0.3485 -0.2462 -0.0223 0.044 Uiso 1 1 calc R
H22D H 0.3057 -0.2879 0.0422 0.044 Uiso 1 1 calc R
C23A C 0.3993(7) -0.2871(7) 0.0818(9) 0.042(3) Uani 1 1 d DU
H23C H 0.4341 -0.2572 0.0790 0.050 Uiso 1 1 calc R
H23D H 0.3915 -0.2970 0.1460 0.050 Uiso 1 1 calc R
C24A C 0.4179(8) -0.3451(7) 0.0325(11) 0.048(4) Uani 1 1 d DU
H24D H 0.3832 -0.3745 0.0338 0.072 Uiso 1 1 calc R
H24E H 0.4546 -0.3633 0.0619 0.072 Uiso 1 1 calc R
H24F H 0.4282 -0.3351 -0.0303 0.072 Uiso 1 1 calc R

loop_
_atom_site_aniso_label
_atom_site_aniso_U_11
_atom_site_aniso_U_22
_atom_site_aniso_U_33
_atom_site_aniso_U_23
_atom_site_aniso_U_13
_atom_site_aniso_U_12
Th1 0.0137(2) 0.0225(2) 0.01082(15) 0.0008(2) -0.00024(14) 0.00010(14)
Tc1 0.0198(5) 0.0302(6) 0.0185(5) 0.0007(4) 0.0049(4) 0.0026(4)
Tc2 0.0237(5) 0.0251(5) 0.0142(4) -0.0025(4) -0.0011(4) 0.0006(4)
Tc3 0.0240(6) 0.0324(6) 0.0185(5) 0.0095(4) 0.0016(4) 0.0034(4)
Tc1A 0.0170(5) 0.0321(6) 0.0154(4) -0.0025(5) -0.0026(4) 0.0000(4)
P1 0.0220(16) 0.0293(17) 0.0204(15) 0.0017(11) -0.0042(12) -0.0012(12)
P2 0.0283(17) 0.0233(16) 0.0128(13) -0.0002(11) 0.0004(12) 0.0011(12)
P3 0.0345(19) 0.0276(17) 0.0332(18) -0.0080(14) 0.0086(15) -0.0056(14)
P1A 0.0192(16) 0.0300(16) 0.0135(12) -0.0023(11) 0.0027(10) -0.0001(11)
O1 0.032(3) 0.039(4) 0.026(3) 0.003(3) 0.014(3) 0.007(3)
O2 0.035(4) 0.052(5) 0.049(5) -0.003(5) 0.000(4) -0.012(4)
O3 0.050(7) 0.063(7) 0.021(3) 0.004(4) 0.009(3) 0.000(5)
O4 0.045(6) 0.036(4) 0.041(6) -0.001(4) 0.012(5) 0.011(4)
O5 0.023(3) 0.034(4) 0.033(4) -0.002(3) -0.010(3) 0.001(2)
O6 0.025(4) 0.037(3) 0.018(3) -0.007(3) 0.002(3) 0.001(2)
O7 0.065(7) 0.058(7) 0.005(3) -0.001(3) 0.008(3) -0.011(5)
O8 0.041(4) 0.045(5) 0.026(4) -0.009(4) 0.005(4) -0.010(4)
O9 0.026(4) 0.032(3) 0.015(3) 0.003(2) 0.002(3) 0.002(3)
O10 0.029(4) 0.046(4) 0.028(3) 0.018(3) 0.003(3) 0.008(3)
O11 0.037(4) 0.060(6) 0.034(5) 0.011(5) 0.003(4) 0.022(4)
O12 0.053(6) 0.043(6) 0.017(3) 0.006(3) 0.005(4) 0.003(5)
O13 0.027(4) 0.032(3) 0.043(4) -0.012(3) 0.002(4) 0.001(3)
O1A 0.026(3) 0.036(4) 0.024(3) -0.004(3) -0.009(3) 0.000(3)
O2A 0.033(5) 0.056(5) 0.029(4) -0.014(4) -0.001(4) 0.014(4)
O3A 0.038(6) 0.060(6) 0.025(4) 0.013(4) 0.005(3) 0.008(4)
O4A 0.049(6) 0.045(5) 0.037(6) 0.001(4) -0.020(4) -0.014(4)
O5A 0.027(3) 0.034(4) 0.016(3) -0.002(3) 0.007(3) 0.002(3)
O8A 0.042(5) 0.045(6) 0.023(4) -0.003(4) -0.003(4) 0.009(4)
O11A 0.061(5) 0.044(5) 0.027(5) -0.002(4) -0.007(5) -0.006(4)
C1 0.019(6) 0.040(7) 0.026(3) 0.001(4) 0.000(3) -0.001(5)
C2 0.018(6) 0.047(7) 0.026(4) 0.000(5) -0.005(4) 0.004(5)
C3 0.035(7) 0.052(8) 0.027(5) -0.007(6) 0.002(4) 0.000(6)
C4 0.053(10) 0.082(12) 0.018(5) -0.016(7) -0.006(6) 0.011(9)
C5 0.025(6) 0.034(4) 0.021(5) 0.001(4) -0.003(4) -0.003(3)
C6 0.030(6) 0.034(5) 0.024(6) 0.007(5) -0.009(5) -0.004(4)
C7 0.025(6) 0.033(5) 0.027(6) -0.001(5) -0.004(5) -0.004(4)
C8 0.045(8) 0.050(8) 0.030(7) 0.015(6) -0.010(6) -0.024(6)
C9 0.024(5) 0.039(4) 0.021(5) 0.002(5) -0.002(4) 0.006(4)
C10 0.038(6) 0.039(5) 0.024(6) -0.001(5) -0.006(5) 0.002(4)
C11 0.047(7) 0.031(6) 0.028(6) -0.004(5) 0.003(5) -0.002(5)
C12 0.042(8) 0.056(10) 0.057(10) -0.006(8) -0.007(7) 0.016(7)
C13 0.026(4) 0.031(6) 0.026(6) 0.003(4) -0.002(4) 0.003(4)
C14 0.029(6) 0.046(6) 0.018(5) -0.002(5) 0.002(5) 0.009(4)
C15 0.022(6) 0.044(6) 0.028(5) 0.006(5) 0.006(5) 0.003(4)
C16 0.045(9) 0.039(7) 0.037(7) 0.008(5) 0.006(6) 0.011(5)
C17 0.033(7) 0.034(6) 0.013(3) -0.003(3) -0.003(4) 0.001(5)
C18 0.043(8) 0.040(7) 0.013(3) 0.000(4) 0.006(5) 0.006(5)
C19 0.079(10) 0.037(7) 0.014(4) -0.001(4) 0.000(6) -0.001(7)
C20 0.139(17) 0.047(9) 0.009(5) -0.002(5) 0.005(8) -0.012(11)
C21 0.028(5) 0.035(6) 0.023(5) 0.002(5) 0.003(4) -0.002(4)
C22 0.026(6) 0.042(6) 0.032(6) -0.005(5) 0.007(5) -0.005(4)
C23 0.022(6) 0.039(7) 0.049(8) -0.014(6) 0.006(5) -0.004(4)
C24 0.033(8) 0.027(6) 0.068(10) -0.008(7) 0.009(7) 0.002(5)
C25 0.059(9) 0.048(8) 0.027(4) 0.002(4) 0.011(5) -0.007(7)
C26 0.089(11) 0.080(11) 0.044(5) -0.007(6) -0.019(7) 0.020(9)
C27 0.075(12) 0.057(9) 0.051(7) 0.007(6) -0.026(8) 0.007(8)
C28 0.098(16) 0.081(13) 0.040(8) -0.005(8) -0.038(9) 0.015(11)
C1A 0.019(6) 0.023(6) 0.018(3) -0.001(4) -0.002(3) -0.002(4)
C2A 0.027(6) 0.024(6) 0.017(4) 0.000(4) -0.001(4) -0.001(4)
C3A 0.039(8) 0.056(8) 0.017(4) 0.000(5) -0.006(4) -0.004(6)
C4A 0.034(8) 0.081(11) 0.016(5) 0.004(6) -0.008(5) -0.002(7)
C5A 0.022(6) 0.028(4) 0.021(5) 0.002(4) 0.000(4) 0.003(3)
C6A 0.019(6) 0.039(6) 0.018(5) 0.010(4) 0.007(4) 0.001(4)
C7A 0.042(7) 0.037(6) 0.020(5) 0.006(5) -0.008(5) 0.006(5)
C8A 0.047(8) 0.048(9) 0.048(9) -0.005(7) 0.009(6) 0.024(6)
C9A 0.029(5) 0.027(4) 0.012(5) 0.000(4) -0.010(4) 0.001(4)
C10A 0.032(5) 0.027(4) 0.014(5) 0.003(4) 0.004(5) 0.000(4)
C11A 0.038(7) 0.029(5) 0.027(6) -0.006(5) 0.007(5) -0.004(5)
C12A 0.036(6) 0.045(8) 0.021(6) 0.001(6) 0.003(5) -0.009(6)
C13A 0.027(4) 0.035(6) 0.013(4) 0.002(4) -0.003(4) -0.004(4)
C14A 0.031(4) 0.033(6) 0.028(6) -0.003(5) -0.005(5) 0.002(4)
C15A 0.035(6) 0.040(6) 0.021(5) -0.002(4) -0.008(5) -0.007(5)
C16A 0.058(10) 0.049(8) 0.017(7) 0.002(5) 0.005(6) -0.014(7)
C21A 0.034(6) 0.038(6) 0.039(6) -0.010(5) -0.003(5) 0.002(4)
C22A 0.037(7) 0.048(6) 0.024(6) -0.006(5) -0.005(5) 0.006(5)
C23A 0.042(8) 0.059(8) 0.024(6) 0.003(5) -0.001(5) 0.017(6)
C24A 0.046(9) 0.059(9) 0.039(8) -0.011(7) -0.007(7) 0.011(6)

loop_
_atom_type_symbol
_atom_type_description
_atom_type_scat_dispersion_real
_atom_type_scat_dispersion_imag
_atom_type_scat_source
C C 0.0033 0.0016 'International Tables Vol C Tables 4.2.6.8 and 6.1.1.4'
H H 0.0000 0.0000 'International Tables Vol C Tables 4.2.6.8 and 6.1.1.4'
O O 0.0106 0.0060 'International Tables Vol C Tables 4.2.6.8 and 6.1.1.4'
P P 0.1023 0.0942 'International Tables Vol C Tables 4.2.6.8 and 6.1.1.4'
Tc Tc -1.4390 0.7593 'International Tables Vol C Tables 4.2.6.8 and 6.1.1.4'
Th Th -7.2400 8.8979 'International Tables Vol C Tables 4.2.6.8 and 6.1.1.4'

loop_
_geom_angle_atom_site_label_1
_geom_angle_atom_site_label_2
_geom_angle_atom_site_label_3
_geom_angle
O13 Th1 O9 117.6(3)
O13 Th1 O5A 131.2(3)
O9 Th1 O5A 83.1(3)
O13 Th1 O5 83.6(3)
O9 Th1 O5 127.2(3)
O5A Th1 O5 120.1(3)
O13 Th1 O10 75.6(4)
O9 Th1 O10 154.5(3)
O5A Th1 O10 72.5(3)
O5 Th1 O10 73.6(3)
O13 Th1 O6 153.8(3)
O9 Th1 O6 73.5(3)
O5A Th1 O6 71.3(3)
O5 Th1 O6 71.7(3)
O10 Th1 O6 104.7(3)
O13 Th1 O1A 71.3(3)
O9 Th1 O1A 74.4(3)
O5A Th1 O1A 73.5(3)
O5 Th1 O1A 153.3(3)
O10 Th1 O1A 91.1(3)
O6 Th1 O1A 134.4(3)
O13 Th1 O1 71.2(3)
O9 Th1 O1 70.4(3)
O5A Th1 O1 152.2(3)
O5 Th1 O1 73.1(3)
O10 Th1 O1 134.8(3)
O6 Th1 O1 92.8(3)
O1A Th1 O1 105.9(3)
O4 Tc1 O2 109.6(5)
O4 Tc1 O3 109.5(5)
O2 Tc1 O3 108.2(5)
O4 Tc1 O1 111.2(4)
O2 Tc1 O1 110.3(5)
O3 Tc1 O1 107.9(5)
O8A Tc2 O8 109.6(5)
O8A Tc2 O7 109.1(5)
O8 Tc2 O7 109.8(5)
O8A Tc2 O6 110.0(4)
O8 Tc2 O6 107.7(4)
O7 Tc2 O6 110.6(5)
O11A Tc3 O11 110.4(5)
O11A Tc3 O12 108.7(5)
O11 Tc3 O12 108.6(5)
O11A Tc3 O10 110.1(5)
O11 Tc3 O10 110.2(5)
O12 Tc3 O10 108.9(5)
O4A Tc1A O3A 109.0(5)
O4A Tc1A O2A 109.5(5)
O3A Tc1A O2A 109.9(5)
O4A Tc1A O1A 108.3(5)
O3A Tc1A O1A 110.5(5)
O2A Tc1A O1A 109.7(4)
O5 P1 C1 110.4(6)
O5 P1 C5 110.1(5)
C1 P1 C5 109.4(6)
O5 P1 C9 111.2(5)
C1 P1 C9 106.9(6)
C5 P1 C9 108.8(6)
O9 P2 C17 111.4(5)
O9 P2 C13A 111.3(5)
C17 P2 C13A 110.1(6)
O9 P2 C13 109.9(6)
C17 P2 C13 105.7(6)
C13A P2 C13 108.2(6)
O13 P3 C25 111.2(7)
O13 P3 C21 110.7(6)
C25 P3 C21 110.2(7)
O13 P3 C21A 105.9(6)
C25 P3 C21A 107.8(7)
C21 P3 C21A 110.9(7)
O5A P1A C1A 110.2(5)
O5A P1A C9A 111.4(5)
C1A P1A C9A 110.2(5)
O5A P1A C5A 111.7(5)
C1A P1A C5A 107.2(5)
C9A P1A C5A 106.1(5)
Tc1 O1 Th1 146.8(5)
P1 O5 Th1 157.8(6)
Tc2 O6 Th1 147.3(5)
P2 O9 Th1 156.1(5)
Tc3 O10 Th1 158.5(5)
P3 O13 Th1 162.7(6)
Tc1A O1A Th1 148.8(5)
P1A O5A Th1 158.3(5)
C2 C1 P1 115.2(9)
C2 C1 H1A 108.5
P1 C1 H1A 108.5
C2 C1 H1B 108.5
P1 C1 H1B 108.5
H1A C1 H1B 107.5
C3 C2 C1 112.1(10)
C3 C2 H2A 109.2
C1 C2 H2A 109.2
C3 C2 H2B 109.2
C1 C2 H2B 109.2
H2A C2 H2B 107.9
C4 C3 C2 112.0(11)
C4 C3 H3A 109.2
C2 C3 H3A 109.2
C4 C3 H3B 109.2
C2 C3 H3B 109.2
H3A C3 H3B 107.9
C3 C4 H4A 109.5
C3 C4 H4B 109.5
H4A C4 H4B 109.5
C3 C4 H4C 109.5
H4A C4 H4C 109.5
H4B C4 H4C 109.5
C6 C5 P1 116.7(8)
C6 C5 H5A 108.1
P1 C5 H5A 108.1
C6 C5 H5B 108.1
P1 C5 H5B 108.1
H5A C5 H5B 107.3
C7 C6 C5 110.6(9)
C7 C6 H6A 109.5
C5 C6 H6A 109.5
C7 C6 H6B 109.5
C5 C6 H6B 109.5
H6A C6 H6B 108.1
C8 C7 C6 110.3(10)
C8 C7 H7A 109.6
C6 C7 H7A 109.6
C8 C7 H7B 109.6
C6 C7 H7B 109.6
H7A C7 H7B 108.1
C7 C8 H8A 109.5
C7 C8 H8B 109.5
H8A C8 H8B 109.5
C7 C8 H8C 109.5
H8A C8 H8C 109.5
H8B C8 H8C 109.5
C10 C9 P1 113.1(9)
C10 C9 H9A 109.0
P1 C9 H9A 109.0
C10 C9 H9B 109.0
P1 C9 H9B 109.0
H9A C9 H9B 107.8
C11 C10 C9 112.3(11)
C11 C10 H10A 109.2
C9 C10 H10A 109.2
C11 C10 H10B 109.2
C9 C10 H10B 109.2
H10A C10 H10B 107.9
C12 C11 C10 114.2(11)
C12 C11 H11A 108.7
C10 C11 H11A 108.7
C12 C11 H11B 108.7
C10 C11 H11B 108.7
H11A C11 H11B 107.6
C11 C12 H12A 109.5
C11 C12 H12B 109.5
H12A C12 H12B 109.5
C11 C12 H12C 109.5
H12A C12 H12C 109.5
H12B C12 H12C 109.5
C14 C13 P2 114.6(8)
C14 C13 H13C 108.6
P2 C13 H13C 108.6
C14 C13 H13D 108.6
P2 C13 H13D 108.6
H13C C13 H13D 107.6
C13 C14 C15 113.4(10)
C13 C14 H14C 108.9
C15 C14 H14C 108.9
C13 C14 H14D 108.9
C15 C14 H14D 108.9
H14C C14 H14D 107.7
C16 C15 C14 112.6(11)
C16 C15 H15A 109.1
C14 C15 H15A 109.1
C16 C15 H15B 109.1
C14 C15 H15B 109.1
H15A C15 H15B 107.8
C15 C16 H16A 109.5
C15 C16 H16B 109.5
H16A C16 H16B 109.5
C15 C16 H16C 109.5
H16A C16 H16C 109.5
H16B C16 H16C 109.5
C18 C17 P2 115.0(9)
C18 C17 H17A 108.5
P2 C17 H17A 108.5
C18 C17 H17B 108.5
P2 C17 H17B 108.5
H17A C17 H17B 107.5
C19 C18 C17 112.0(10)
C19 C18 H18A 109.2
C17 C18 H18A 109.2
C19 C18 H18B 109.2
C17 C18 H18B 109.2
H18A C18 H18B 107.9
C18 C19 C20 110.0(11)
C18 C19 H19A 109.7
C20 C19 H19A 109.7
C18 C19 H19B 109.7
C20 C19 H19B 109.7
H19A C19 H19B 108.2
C19 C20 H20A 109.5
C19 C20 H20B 109.5
H20A C20 H20B 109.5
C19 C20 H20C 109.5
H20A C20 H20C 109.5
H20B C20 H20C 109.5
C22 C21 P3 117.1(9)
C22 C21 H21A 108.0
P3 C21 H21A 108.0
C22 C21 H21B 108.0
P3 C21 H21B 108.0
H21A C21 H21B 107.3
C21 C22 C23 111.3(10)
C21 C22 H22A 109.4
C23 C22 H22A 109.4
C21 C22 H22B 109.4
C23 C22 H22B 109.4
H22A C22 H22B 108.0
C22 C23 C24 111.2(11)
C22 C23 H23A 109.4
C24 C23 H23A 109.4
C22 C23 H23B 109.4
C24 C23 H23B 109.4
H23A C23 H23B 108.0
C23 C24 H24A 109.5
C23 C24 H24B 109.5
H24A C24 H24B 109.5
C23 C24 H24C 109.5
H24A C24 H24C 109.5
H24B C24 H24C 109.5
C26 C25 P3 113.7(11)
C26 C25 H25A 108.8
P3 C25 H25A 108.8
C26 C25 H25B 108.8
P3 C25 H25B 108.8
H25A C25 H25B 107.7
C25 C26 C27 111.6(14)
C25 C26 H26A 109.3
C27 C26 H26A 109.3
C25 C26 H26B 109.3
C27 C26 H26B 109.3
H26A C26 H26B 108.0
C28 C27 C26 111.8(15)
C28 C27 H27A 109.3
C26 C27 H27A 109.3
C28 C27 H27B 109.3
C26 C27 H27B 109.3
H27A C27 H27B 107.9
C27 C28 H28A 109.5
C27 C28 H28B 109.5
H28A C28 H28B 109.5
C27 C28 H28C 109.5
H28A C28 H28C 109.5
H28B C28 H28C 109.5
C2A C1A P1A 116.8(8)
C2A C1A H1C 108.1
P1A C1A H1C 108.1
C2A C1A H1D 108.1
P1A C1A H1D 108.1
H1C C1A H1D 107.3
C1A C2A C3A 111.1(9)
C1A C2A H2C 109.4
C3A C2A H2C 109.4
C1A C2A H2D 109.4
C3A C2A H2D 109.4
H2C C2A H2D 108.0
C2A C3A C4A 111.4(10)
C2A C3A H3C 109.3
C4A C3A H3C 109.3
C2A C3A H3D 109.3
C4A C3A H3D 109.3
H3C C3A H3D 108.0
C3A C4A H4D 109.5
C3A C4A H4E 109.5
H4D C4A H4E 109.5
C3A C4A H4F 109.5
H4D C4A H4F 109.5
H4E C4A H4F 109.5
C6A C5A P1A 114.0(8)
C6A C5A H5C 108.8
P1A C5A H5C 108.8
C6A C5A H5D 108.8
P1A C5A H5D 108.8
H5C C5A H5D 107.7
C7A C6A C5A 111.4(9)
C7A C6A H6C 109.3
C5A C6A H6C 109.3
C7A C6A H6D 109.3
C5A C6A H6D 109.3
H6C C6A H6D 108.0
C8A C7A C6A 115.4(10)
C8A C7A H7C 108.4
C6A C7A H7C 108.4
C8A C7A H7D 108.4
C6A C7A H7D 108.4
H7C C7A H7D 107.5
C7A C8A H8D 109.5
C7A C8A H8E 109.5
H8D C8A H8E 109.5
C7A C8A H8F 109.5
H8D C8A H8F 109.5
H8E C8A H8F 109.5
C10A C9A P1A 115.1(8)
C10A C9A H9C 108.5
P1A C9A H9C 108.5
C10A C9A H9D 108.5
P1A C9A H9D 108.5
H9C C9A H9D 107.5
C11A C10A C9A 113.9(9)
C11A C10A H10C 108.8
C9A C10A H10C 108.8
C11A C10A H10D 108.8
C9A C10A H10D 108.8
H10C C10A H10D 107.7
C10A C11A C12A 114.5(9)
C10A C11A H11C 108.6
C12A C11A H11C 108.6
C10A C11A H11D 108.6
C12A C11A H11D 108.6
H11C C11A H11D 107.6
C11A C12A H12D 109.5
C11A C12A H12E 109.5
H12D C12A H12E 109.5
C11A C12A H12F 109.5
H12D C12A H12F 109.5
H12E C12A H12F 109.5
C14A C13A P2 114.2(8)
C14A C13A H13A 108.7
P2 C13A H13A 108.7
C14A C13A H13B 108.7
P2 C13A H13B 108.7
H13A C13A H13B 107.6
C13A C14A C15A 112.1(10)
C13A C14A H14A 109.2
C15A C14A H14A 109.2
C13A C14A H14B 109.2
C15A C14A H14B 109.2
H14A C14A H14B 107.9
C16A C15A C14A 115.4(11)
C16A C15A H15C 108.4
C14A C15A H15C 108.4
C16A C15A H15D 108.4
C14A C15A H15D 108.4
H15C C15A H15D 107.5
C15A C16A H16D 109.5
C15A C16A H16E 109.5
H16D C16A H16E 109.5
C15A C16A H16F 109.5
H16D C16A H16F 109.5
H16E C16A H16F 109.5
C22A C21A P3 118.0(9)
C22A C21A H21C 107.8
P3 C21A H21C 107.8
C22A C21A H21D 107.8
P3 C21A H21D 107.8
H21C C21A H21D 107.1
C21A C22A C23A 110.4(10)
C21A C22A H22C 109.6
C23A C22A H22C 109.6
C21A C22A H22D 109.6
C23A C22A H22D 109.6
H22C C22A H22D 108.1
C24A C23A C22A 112.0(11)
C24A C23A H23C 109.2
C22A C23A H23C 109.2
C24A C23A H23D 109.2
C22A C23A H23D 109.2
H23C C23A H23D 107.9
C23A C24A H24D 109.5
C23A C24A H24E 109.5
H24D C24A H24E 109.5
C23A C24A H24F 109.5
H24D C24A H24F 109.5
H24E C24A H24F 109.5

loop_
_geom_bond_atom_site_label_1
_geom_bond_atom_site_label_2
_geom_bond_distance
Th1 O13 2.336(9)
Th1 O9 2.347(8)
Th1 O5A 2.367(8)
Th1 O5 2.372(8)
Th1 O10 2.440(9)
Th1 O6 2.447(9)
Th1 O1A 2.449(8)
Th1 O1 2.465(8)
Tc1 O4 1.693(10)
Tc1 O2 1.694(10)
Tc1 O3 1.702(9)
Tc1 O1 1.758(8)
Tc2 O8A 1.684(9)
Tc2 O8 1.707(9)
Tc2 O7 1.723(9)
Tc2 O6 1.749(8)
Tc3 O11A 1.676(10)
Tc3 O11 1.695(10)
Tc3 O12 1.706(9)
Tc3 O10 1.756(9)
Tc1A O4A 1.676(10)
Tc1A O3A 1.688(10)
Tc1A O2A 1.701(9)
Tc1A O1A 1.751(9)
P1 O5 1.510(9)
P1 C1 1.772(13)
P1 C5 1.798(12)
P1 C9 1.810(12)
P2 O9 1.519(8)
P2 C17 1.785(12)
P2 C13A 1.803(10)
P2 C13 1.826(10)
P3 O13 1.500(9)
P3 C25 1.791(12)
P3 C21 1.802(13)
P3 C21A 1.845(14)
P1A O5A 1.516(8)
P1A C1A 1.785(10)
P1A C9A 1.787(12)
P1A C5A 1.791(10)
C1 C2 1.540(13)
C1 H1A 0.9900
C1 H1B 0.9900
C2 C3 1.538(13)
C2 H2A 0.9900
C2 H2B 0.9900
C3 C4 1.538(14)
C3 H3A 0.9900
C3 H3B 0.9900
C4 H4A 0.9800
C4 H4B 0.9800
C4 H4C 0.9800
C5 C6 1.539(12)
C5 H5A 0.9900
C5 H5B 0.9900
C6 C7 1.527(13)
C6 H6A 0.9900
C6 H6B 0.9900
C7 C8 1.521(13)
C7 H7A 0.9900
C7 H7B 0.9900
C8 H8A 0.9800
C8 H8B 0.9800
C8 H8C 0.9800
C9 C10 1.522(14)
C9 H9A 0.9900
C9 H9B 0.9900
C10 C11 1.513(13)
C10 H10A 0.9900
C10 H10B 0.9900
C11 C12 1.508(14)
C11 H11A 0.9900
C11 H11B 0.9900
C12 H12A 0.9800
C12 H12B 0.9800
C12 H12C 0.9800
C13 C14 1.524(13)
C13 H13C 0.9900
C13 H13D 0.9900
C14 C15 1.530(13)
C14 H14C 0.9900
C14 H14D 0.9900
C15 C16 1.501(14)
C15 H15A 0.9900
C15 H15B 0.9900
C16 H16A 0.9800
C16 H16B 0.9800
C16 H16C 0.9800
C17 C18 1.546(13)
C17 H17A 0.9900
C17 H17B 0.9900
C18 C19 1.523(13)
C18 H18A 0.9900
C18 H18B 0.9900
C19 C20 1.538(14)
C19 H19A 0.9900
C19 H19B 0.9900
C20 H20A 0.9800
C20 H20B 0.9800
C20 H20C 0.9800
C21 C22 1.521(13)
C21 H21A 0.9900
C21 H21B 0.9900
C22 C23 1.524(13)
C22 H22A 0.9900
C22 H22B 0.9900
C23 C24 1.531(13)
C23 H23A 0.9900
C23 H23B 0.9900
C24 H24A 0.9800
C24 H24B 0.9800
C24 H24C 0.9800
C25 C26 1.506(16)
C25 H25A 0.9900
C25 H25B 0.9900
C26 C27 1.550(16)
C26 H26A 0.9900
C26 H26B 0.9900
C27 C28 1.518(16)
C27 H27A 0.9900
C27 H27B 0.9900
C28 H28A 0.9800
C28 H28B 0.9800
C28 H28C 0.9800
C1A C2A 1.534(12)
C1A H1C 0.9900
C1A H1D 0.9900
C2A C3A 1.539(13)
C2A H2C 0.9900
C2A H2D 0.9900
C3A C4A 1.544(14)
C3A H3C 0.9900
C3A H3D 0.9900
C4A H4D 0.9800
C4A H4E 0.9800
C4A H4F 0.9800
C5A C6A 1.554(12)
C5A H5C 0.9900
C5A H5D 0.9900
C6A C7A 1.533(13)
C6A H6C 0.9900
C6A H6D 0.9900
C7A C8A 1.525(14)
C7A H7C 0.9900
C7A H7D 0.9900
C8A H8D 0.9800
C8A H8E 0.9800
C8A H8F 0.9800
C9A C10A 1.535(12)
C9A H9C 0.9900
C9A H9D 0.9900
C10A C11A 1.519(13)
C10A H10C 0.9900
C10A H10D 0.9900
C11A C12A 1.530(13)
C11A H11C 0.9900
C11A H11D 0.9900
C12A H12D 0.9800
C12A H12E 0.9800
C12A H12F 0.9800
C13A C14A 1.539(13)
C13A H13A 0.9900
C13A H13B 0.9900
C14A C15A 1.541(13)
C14A H14A 0.9900
C14A H14B 0.9900
C15A C16A 1.523(13)
C15A H15C 0.9900
C15A H15D 0.9900
C16A H16D 0.9800
C16A H16E 0.9800
C16A H16F 0.9800
C21A C22A 1.515(13)
C21A H21C 0.9900
C21A H21D 0.9900
C22A C23A 1.533(14)
C22A H22C 0.9900
C22A H22D 0.9900
C23A C24A 1.510(14)
C23A H23C 0.9900
C23A H23D 0.9900
C24A H24D 0.9800
C24A H24E 0.9800
C24A H24F 0.9800

loop_
_geom_torsion_atom_site_label_1
_geom_torsion_atom_site_label_2
_geom_torsion_atom_site_label_3
_geom_torsion_atom_site_label_4
_geom_torsion
O4 Tc1 O1 Th1 28.1(11)
O2 Tc1 O1 Th1 -93.8(10)
O3 Tc1 O1 Th1 148.3(9)
O13 Th1 O1 Tc1 -51.4(9)
O9 Th1 O1 Tc1 178.8(10)
O5A Th1 O1 Tc1 160.8(7)
O5 Th1 O1 Tc1 37.6(9)
O10 Th1 O1 Tc1 -6.5(12)
O6 Th1 O1 Tc1 107.4(10)
O1A Th1 O1 Tc1 -114.7(9)
C1 P1 O5 Th1 82.1(16)
C5 P1 O5 Th1 -38.8(17)
C9 P1 O5 Th1 -159.4(14)
O13 Th1 O5 P1 174.1(16)
O9 Th1 O5 P1 54.1(17)
O5A Th1 O5 P1 -51.3(16)
O10 Th1 O5 P1 -109.1(16)
O6 Th1 O5 P1 3.0(15)
O1A Th1 O5 P1 -166.2(12)
O1 Th1 O5 P1 101.9(16)
O8A Tc2 O6 Th1 -47.2(10)
O8 Tc2 O6 Th1 -166.6(8)
O7 Tc2 O6 Th1 73.4(9)
O13 Th1 O6 Tc2 -170.9(7)
O9 Th1 O6 Tc2 69.7(8)
O5A Th1 O6 Tc2 -18.5(8)
O5 Th1 O6 Tc2 -150.5(9)
O10 Th1 O6 Tc2 -83.8(9)
O1A Th1 O6 Tc2 22.8(11)
O1 Th1 O6 Tc2 138.3(9)
C17 P2 O9 Th1 53.4(14)
C13A P2 O9 Th1 -69.8(14)
C13 P2 O9 Th1 170.3(12)
O13 Th1 O9 P2 -62.4(13)
O5A Th1 O9 P2 164.3(13)
O5 Th1 O9 P2 41.5(14)
O10 Th1 O9 P2 -178.5(10)
O6 Th1 O9 P2 91.9(13)
O1A Th1 O9 P2 -121.0(13)
O1 Th1 O9 P2 -7.3(12)
O11A Tc3 O10 Th1 -90.7(16)
O11 Tc3 O10 Th1 31.3(17)
O12 Tc3 O10 Th1 150.3(15)
O13 Th1 O10 Tc3 33.8(15)
O9 Th1 O10 Tc3 158.5(12)
O5A Th1 O10 Tc3 176.4(16)
O5 Th1 O10 Tc3 -53.7(15)
O6 Th1 O10 Tc3 -119.1(15)
O1A Th1 O10 Tc3 104.1(16)
O1 Th1 O10 Tc3 -9.8(18)
C25 P3 O13 Th1 107(2)
C21 P3 O13 Th1 -16(2)
C21A P3 O13 Th1 -137(2)
O9 Th1 O13 P3 -82(2)
O5A Th1 O13 P3 24(2)
O5 Th1 O13 P3 149(2)
O10 Th1 O13 P3 74(2)
O6 Th1 O13 P3 168.3(18)
O1A Th1 O13 P3 -22(2)
O1 Th1 O13 P3 -137(2)
O4A Tc1A O1A Th1 176.2(9)
O3A Tc1A O1A Th1 56.9(10)
O2A Tc1A O1A Th1 -64.4(10)
O13 Th1 O1A Tc1A -130.9(10)
O9 Th1 O1A Tc1A -4.0(9)
O5A Th1 O1A Tc1A 83.3(9)
O5 Th1 O1A Tc1A -151.6(7)
O10 Th1 O1A Tc1A 154.7(9)
O6 Th1 O1A Tc1A 42.7(11)
O1 Th1 O1A Tc1A -67.7(10)
C1A P1A O5A Th1 58.5(15)
C9A P1A O5A Th1 -64.0(15)
C5A P1A O5A Th1 177.5(13)
O13 Th1 O5A P1A 38.3(16)
O9 Th1 O5A P1A 159.3(14)
O5 Th1 O5A P1A -71.4(15)
O10 Th1 O5A P1A -13.1(14)
O6 Th1 O5A P1A -125.9(14)
O1A Th1 O5A P1A 83.5(14)
O1 Th1 O5A P1A 176.3(11)
O5 P1 C1 C2 -59.3(11)
C5 P1 C1 C2 62.0(11)
C9 P1 C1 C2 179.6(10)
P1 C1 C2 C3 167.9(9)
C1 C2 C3 C4 66.6(16)
O5 P1 C5 C6 176.6(9)
C1 P1 C5 C6 55.1(11)
C9 P1 C5 C6 -61.3(11)
P1 C5 C6 C7 -178.3(9)
C5 C6 C7 C8 -179.6(11)
O5 P1 C9 C10 -48.7(10)
C1 P1 C9 C10 71.9(10)
C5 P1 C9 C10 -170.1(8)
P1 C9 C10 C11 -177.7(8)
C9 C10 C11 C12 66.8(16)
O9 P2 C13 C14 88.5(10)
C17 P2 C13 C14 -151.2(10)
C13A P2 C13 C14 -33.3(11)
P2 C13 C14 C15 -177.8(9)
C13 C14 C15 C16 -177.0(11)
O9 P2 C17 C18 -178.2(8)
C13A P2 C17 C18 -54.2(10)
C13 P2 C17 C18 62.5(10)
P2 C17 C18 C19 -174.9(11)
C17 C18 C19 C20 178.5(14)
O13 P3 C21 C22 179.6(10)
C25 P3 C21 C22 56.1(12)
C21A P3 C21 C22 -63.2(11)
P3 C21 C22 C23 174.8(10)
C21 C22 C23 C24 -178.5(12)
O13 P3 C25 C26 -54.3(17)
C21 P3 C25 C26 68.8(16)
C21A P3 C25 C26 -170.0(14)
P3 C25 C26 C27 163.3(13)
C25 C26 C27 C28 70(2)
O5A P1A C1A C2A -171.8(8)
C9A P1A C1A C2A -48.6(11)
C5A P1A C1A C2A 66.5(10)
P1A C1A C2A C3A -173.7(9)
C1A C2A C3A C4A 174.3(12)
O5A P1A C5A C6A 55.5(10)
C1A P1A C5A C6A 176.2(8)
C9A P1A C5A C6A -66.0(10)
P1A C5A C6A C7A 175.6(9)
C5A C6A C7A C8A -67.1(14)
O5A P1A C9A C10A 62.4(10)
C1A P1A C9A C10A -60.2(10)
C5A P1A C9A C10A -175.9(8)
P1A C9A C10A C11A -174.5(8)
C9A C10A C11A C12A -61.6(14)
O9 P2 C13A C14A 64.5(10)
C17 P2 C13A C14A -59.5(11)
C13 P2 C13A C14A -174.6(9)
P2 C13A C14A C15A -172.9(9)
C13A C14A C15A C16A -62.5(16)
O13 P3 C21A C22A -157.2(11)
C25 P3 C21A C22A -38.0(14)
C21 P3 C21A C22A 82.7(13)
P3 C21A C22A C23A 170.9(11)
C21A C22A C23A C24A 178.1(13)
